data_2236845
loop_
_publ_author_name
'Draguta, Sergiu'
'Khrustalev, Victor N.'
'Fonari, Marina S.'
'Antipin, Mikhail Yu.'
'Timofeeva, Tatiana V.'

_publ_section_title
;
 Pyridine-2,5-diamine
;
_journal_coeditor_code CV5359
_journal_issue 12
_journal_name_full 'Acta Crystallographica Section E'
_journal_page_first o3353
_journal_paper_doi 10.1107/S1600536812046260
_journal_volume 68
_journal_year 2012
_chemical_formula_iupac 'C5 H7 N3'
_chemical_formula_moiety 'C5 H7 N3'
_chemical_formula_sum 'C5 H7 N3'
_chemical_formula_weight 109.14
_chemical_name_common 2,5-diaminopyridine
_chemical_name_systematic Pyridine-2,5-diamine
_space_group_IT_number 61
_symmetry_cell_setting orthorhombic
_symmetry_space_group_name_Hall '-P 2ac 2ab'
_symmetry_space_group_name_H-M 'P b c a'
_atom_sites_solution_hydrogens difmap
_atom_sites_solution_primary direct
_atom_sites_solution_secondary difmap
_audit_creation_method SHELXL-97
_cell_angle_alpha 90.00
_cell_angle_beta 90.00
_cell_angle_gamma 90.00
_cell_formula_units_Z 8
_cell_length_a 11.4447(11)
_cell_length_b 7.1447(7)
_cell_length_c 12.8030(12)
_cell_measurement_reflns_used 2334
_cell_measurement_temperature 296(2)
_cell_measurement_theta_max 28.80
_cell_measurement_theta_min 3.18
_cell_volume 1046.89(17)
_computing_cell_refinement 'SAINT (Bruker, 2001)'
_computing_data_collection 'APEX2 (Bruker, 2005)'
_computing_data_reduction 'SAINT (Bruker, 2001)'
_computing_molecular_graphics 'SHELXTL (Sheldrick, 2008)'
_computing_publication_material 'SHELXTL (Sheldrick, 2008)'
_computing_structure_refinement 'SHELXTL (Sheldrick, 2008)'
_computing_structure_solution 'SHELXTL (Sheldrick, 2008)'
_diffrn_ambient_temperature 296(2)
_diffrn_measured_fraction_theta_full 0.999
_diffrn_measured_fraction_theta_max 0.999
_diffrn_measurement_device_type 'Bruker APEXII CCD'
_diffrn_measurement_method '\f and \w scans'
_diffrn_radiation_monochromator graphite
_diffrn_radiation_source 'fine-focus sealed tube'
_diffrn_radiation_type MoK\a
_diffrn_radiation_wavelength 0.71073
_diffrn_reflns_av_R_equivalents 0.0489
_diffrn_reflns_av_sigmaI/netI 0.0253
_diffrn_reflns_limit_h_max 16
_diffrn_reflns_limit_h_min -16
_diffrn_reflns_limit_k_max 10
_diffrn_reflns_limit_k_min -10
_diffrn_reflns_limit_l_max 18
_diffrn_reflns_limit_l_min -18
_diffrn_reflns_number 13022
_diffrn_reflns_theta_full 30.48
_diffrn_reflns_theta_max 30.48
_diffrn_reflns_theta_min 3.18
_exptl_absorpt_coefficient_mu 0.092
_exptl_absorpt_correction_T_max 0.982
_exptl_absorpt_correction_T_min 0.973
_exptl_absorpt_correction_type multi-scan
_exptl_absorpt_process_details '(SADABS; Sheldrick, 2003)'
_exptl_crystal_colour red
_exptl_crystal_density_diffrn 1.385
_exptl_crystal_density_method 'not measured'
_exptl_crystal_description prism
_exptl_crystal_F_000 464
_exptl_crystal_size_max 0.30
_exptl_crystal_size_mid 0.25
_exptl_crystal_size_min 0.20
_refine_diff_density_max 0.361
_refine_diff_density_min -0.237
_refine_ls_extinction_method none
_refine_ls_goodness_of_fit_ref 1.005
_refine_ls_hydrogen_treatment mixed
_refine_ls_matrix_type full
_refine_ls_number_parameters 85
_refine_ls_number_reflns 1595
_refine_ls_number_restraints 0
_refine_ls_restrained_S_all 1.005
_refine_ls_R_factor_all 0.0582
_refine_ls_R_factor_gt 0.0415
_refine_ls_shift/su_max 0.000
_refine_ls_shift/su_mean 0.000
_refine_ls_structure_factor_coef Fsqd
_refine_ls_weighting_details 'calc w=1/[\s^2^(Fo^2^)+(0.0475P)^2^+0.63P] where P=(Fo^2^+2Fc^2^)/3'
_refine_ls_weighting_scheme calc
_refine_ls_wR_factor_gt 0.0994
_refine_ls_wR_factor_ref 0.1094
_reflns_number_gt 1240
_reflns_number_total 1595
_reflns_threshold_expression I>2\s(I)
_cod_data_source_file cv5359.cif
_cod_data_source_block I
_cod_database_code 2236845
_cod_database_fobs_code 2236845

loop_
_symmetry_equiv_pos_as_xyz
'x, y, z'
'-x+1/2, -y, z+1/2'
'-x, y+1/2, -z+1/2'
'x+1/2, -y+1/2, -z'
'-x, -y, -z'
'x-1/2, y, -z-1/2'
'x, -y-1/2, z-1/2'
'-x-1/2, y-1/2, z'

loop_
_atom_site_type_symbol
_atom_site_label
_atom_site_fract_x
_atom_site_fract_y
_atom_site_fract_z
_atom_site_U_iso_or_equiv
_atom_site_adp_type
_atom_site_calc_flag
_atom_site_refinement_flags
_atom_site_occupancy
_atom_site_symmetry_multiplicity
N N1 0.46050(8) 0.50612(15) 0.35845(8) 0.0150(2) Uani d . 1 1
N N2 0.36236(10) 0.66538(15) 0.49098(8) 0.0167(2) Uani d . 1 1
H H2A 0.4111(14) 0.610(2) 0.5333(13) 0.020 Uiso d . 1 1
H H2B 0.2925(15) 0.674(2) 0.5190(12) 0.020 Uiso d . 1 1
N N3 0.38898(10) 0.41571(15) 0.07954(8) 0.0164(2) Uani d . 1 1
H H3A 0.3841(13) 0.510(2) 0.0337(12) 0.020 Uiso d . 1 1
H H3B 0.4559(15) 0.352(2) 0.0701(12) 0.020 Uiso d . 1 1
C C2 0.36402(10) 0.59703(16) 0.38919(9) 0.0139(2) Uani d . 1 1
C C3 0.27102(10) 0.63298(17) 0.32018(9) 0.0148(2) Uani d . 1 1
H H3 0.2045 0.6952 0.3433 0.018 Uiso calc R 1 1
C C4 0.28001(10) 0.57463(16) 0.21780(9) 0.0150(2) Uani d . 1 1
H H4 0.2192 0.5971 0.1712 0.018 Uiso calc R 1 1
C C5 0.38092(10) 0.48140(16) 0.18414(9) 0.0139(2) Uani d . 1 1
C C6 0.46769(10) 0.45101(17) 0.25771(9) 0.0148(2) Uani d . 1 1
H H6 0.5350 0.3889 0.2364 0.018 Uiso calc R 1 1

loop_
_atom_site_aniso_label
_atom_site_aniso_U_11
_atom_site_aniso_U_22
_atom_site_aniso_U_33
_atom_site_aniso_U_12
_atom_site_aniso_U_13
_atom_site_aniso_U_23
N1 0.0139(5) 0.0159(5) 0.0154(5) -0.0001(4) -0.0006(4) 0.0002(4)
N2 0.0162(5) 0.0189(5) 0.0150(5) 0.0022(4) -0.0009(4) -0.0008(4)
N3 0.0163(5) 0.0190(5) 0.0137(5) 0.0027(4) 0.0005(4) 0.0003(4)
C2 0.0148(5) 0.0120(5) 0.0148(5) -0.0018(4) 0.0007(4) 0.0006(4)
C3 0.0130(5) 0.0138(5) 0.0176(5) 0.0010(4) 0.0003(4) 0.0012(4)
C4 0.0134(5) 0.0138(5) 0.0177(5) 0.0001(4) -0.0024(4) 0.0018(4)
C5 0.0148(5) 0.0124(5) 0.0143(5) -0.0013(4) 0.0008(4) 0.0008(4)
C6 0.0122(5) 0.0154(5) 0.0169(5) 0.0007(4) 0.0009(4) 0.0003(4)

loop_
_atom_type_symbol
_atom_type_description
_atom_type_scat_dispersion_real
_atom_type_scat_dispersion_imag
_atom_type_scat_source
C C 0.0033 0.0016 'International Tables Vol C Tables 4.2.6.8 and 6.1.1.4'
H H 0.0000 0.0000 'International Tables Vol C Tables 4.2.6.8 and 6.1.1.4'
N N 0.0061 0.0033 'International Tables Vol C Tables 4.2.6.8 and 6.1.1.4'

loop_
_geom_angle_atom_site_label_1
_geom_angle_atom_site_label_2
_geom_angle_atom_site_label_3
_geom_angle
C2 N1 C6 118.15(10)
C2 N2 H2A 114.3(11)
C2 N2 H2B 114.8(10)
H2A N2 H2B 111.2(14)
C5 N3 H3A 111.4(10)
C5 N3 H3B 110.4(10)
H3A N3 H3B 110.2(14)
N1 C2 N2 117.15(10)
N1 C2 C3 121.83(11)
N2 C2 C3 120.90(11)
C4 C3 C2 119.02(11)
C4 C3 H3 120.5
C2 C3 H3 120.5
C3 C4 C5 119.83(11)
C3 C4 H4 120.1
C5 C4 H4 120.1
C6 C5 C4 117.13(10)
C6 C5 N3 122.81(11)
C4 C5 N3 120.01(10)
N1 C6 C5 124.03(11)
N1 C6 H6 118.0
C5 C6 H6 118.0

loop_
_geom_bond_atom_site_label_1
_geom_bond_atom_site_label_2
_geom_bond_distance
N1 C2 1.3401(15)
N1 C6 1.3510(15)
N2 C2 1.3919(15)
N2 H2A 0.874(17)
N2 H2B 0.879(17)
N3 C5 1.4221(15)
N3 H3A 0.894(16)
N3 H3B 0.898(17)
C2 C3 1.4069(16)
C3 C4 1.3793(16)
C3 H3 0.9300
C4 C5 1.4011(16)
C4 H4 0.9300
C5 C6 1.3859(16)
C6 H6 0.9300

loop_
_geom_hbond_atom_site_label_D
_geom_hbond_atom_site_label_H
_geom_hbond_atom_site_label_A
_geom_hbond_site_symmetry_A
_geom_hbond_distance_DH
_geom_hbond_distance_HA
_geom_hbond_distance_DA
_geom_hbond_angle_DHA
_geom_hbond_publ_flag
N2 H2A N1 5_666 0.874(17) 2.183(17) 3.0541(15) 175.1(10) yes
N2 H2B N3 2_565 0.879(17) 2.309(17) 3.1457(16) 159.3(10) yes
N3 H3A N2 7_575 0.894(16) 2.397(17) 3.2150(16) 152.2(10) yes
N3 H3B N2 3_645 0.898(17) 2.593(17) 3.4803(16) 170.0(10) yes

loop_
_geom_torsion_atom_site_label_1
_geom_torsion_atom_site_label_2
_geom_torsion_atom_site_label_3
_geom_torsion_atom_site_label_4
_geom_torsion
C6 N1 C2 N2 -175.08(11)
C6 N1 C2 C3 0.96(17)
N1 C2 C3 C4 -0.66(17)
N2 C2 C3 C4 175.23(11)
C2 C3 C4 C5 -0.12(17)
C3 C4 C5 C6 0.54(16)
C3 C4 C5 N3 177.98(11)
C2 N1 C6 C5 -0.51(17)
C4 C5 C6 N1 -0.23(17)
N3 C5 C6 N1 -177.60(11)

loop_
_cod_related_entry_id
_cod_related_entry_database
_cod_related_entry_code
1 ChemSpider 19138
